data_2217033
loop_
_publ_author_name
'Xin Xu'

_publ_section_title
;
 Redetermination of dicerium(III) tris(sulfate) tetrahydrate
;
_journal_coeditor_code FI2049
_journal_issue 1
_journal_name_full 'Acta Crystallographica Section E'
_journal_page_first i1
_journal_page_last i1
_journal_paper_doi 10.1107/S1600536807062368
_journal_volume 64
_journal_year 2008
_chemical_formula_iupac 'Ce2 (S O4)3 (H2 O)4'
_chemical_formula_moiety 'Ce2 H8 O16 S3'
_chemical_formula_sum 'Ce2 H8 O16 S3'
_chemical_formula_weight 640.48
_chemical_name_systematic
;
dicerium(III) tris(sulfate) tetrahydrate
;
_space_group_IT_number 14
_symmetry_cell_setting monoclinic
_symmetry_space_group_name_Hall '-P 2yn'
_symmetry_space_group_name_H-M 'P 1 21/n 1'
_atom_sites_solution_hydrogens geom
_atom_sites_solution_primary direct
_atom_sites_solution_secondary difmap
_audit_creation_method SHELXL-97
_cell_angle_alpha 90.00
_cell_angle_beta 92.5720(10)
_cell_angle_gamma 90.00
_cell_formula_units_Z 4
_cell_length_a 13.1257(14)
_cell_length_b 7.2520(8)
_cell_length_c 13.3823(14)
_cell_measurement_reflns_used 2201
_cell_measurement_temperature 293(2)
_cell_measurement_theta_max 25.00
_cell_measurement_theta_min 2.13
_cell_volume 1272.5(2)
_computing_cell_refinement 'SAINT (Bruker, 2005)'
_computing_data_collection 'APEX2 (Bruker, 2005)'
_computing_data_reduction SAINT
_computing_molecular_graphics 'SHELXTL (Sheldrick, 1997b)'
_computing_publication_material SHELXTL
_computing_structure_refinement 'SHELXL97 (Sheldrick, 1997a)'
_computing_structure_solution 'SHELXS97 (Sheldrick, 1997a)'
_diffrn_ambient_temperature 293(2)
_diffrn_measured_fraction_theta_full 0.980
_diffrn_measured_fraction_theta_max 0.980
_diffrn_measurement_device_type 'Bruker APEX2 CCD'
_diffrn_measurement_method '\w scans'
_diffrn_radiation_monochromator graphite
_diffrn_radiation_source 'fine-focus sealed tube'
_diffrn_radiation_type MoK\a
_diffrn_radiation_wavelength 0.71073
_diffrn_reflns_av_R_equivalents 0.0323
_diffrn_reflns_av_sigmaI/netI 0.0353
_diffrn_reflns_limit_h_max 15
_diffrn_reflns_limit_h_min -12
_diffrn_reflns_limit_k_max 8
_diffrn_reflns_limit_k_min -8
_diffrn_reflns_limit_l_max 12
_diffrn_reflns_limit_l_min -15
_diffrn_reflns_number 5923
_diffrn_reflns_theta_full 25.00
_diffrn_reflns_theta_max 25.00
_diffrn_reflns_theta_min 2.13
_diffrn_standards_decay_% 0
_exptl_absorpt_coefficient_mu 7.645
_exptl_absorpt_correction_T_max 0.5153
_exptl_absorpt_correction_T_min 0.4365
_exptl_absorpt_correction_type multi-scan
_exptl_absorpt_process_details '(SADABS; Sheldrick, 2003)'
_exptl_crystal_colour Colourless
_exptl_crystal_density_diffrn 3.343
_exptl_crystal_density_method 'not measured'
_exptl_crystal_description Block
_exptl_crystal_F_000 1200
_exptl_crystal_size_max 0.13
_exptl_crystal_size_mid 0.12
_exptl_crystal_size_min 0.10
_refine_diff_density_max 1.121
_refine_diff_density_min -2.156
_refine_ls_extinction_coef 0.0953(15)
_refine_ls_extinction_expression Fc^*^=kFc[1+0.001xFc^2^\l^3^/sin(2\q)]^-1/4^
_refine_ls_extinction_method SHELXL
_refine_ls_goodness_of_fit_ref 1.088
_refine_ls_hydrogen_treatment refxyz
_refine_ls_matrix_type full
_refine_ls_number_parameters 215
_refine_ls_number_reflns 2201
_refine_ls_number_restraints 16
_refine_ls_restrained_S_all 1.085
_refine_ls_R_factor_all 0.0282
_refine_ls_R_factor_gt 0.0269
_refine_ls_shift/su_max 0.001
_refine_ls_shift/su_mean 0.000
_refine_ls_structure_factor_coef Fsqd
_refine_ls_weighting_details 'calc w=1/[\s^2^(Fo^2^)+(0.0371P)^2^+1.0649P] where P=(Fo^2^+2Fc^2^)/3'
_refine_ls_weighting_scheme calc
_refine_ls_wR_factor_gt 0.0663
_refine_ls_wR_factor_ref 0.0673
_reflns_number_gt 2071
_reflns_number_total 2201
_reflns_threshold_expression I>2\s(I)
_cod_data_source_file fi2049.cif
_cod_data_source_block I
_cod_depositor_comments
;
The following automatic conversions were performed:
'_refine_ls_hydrogen_treatment' value 'Refxyz' changed to 'refxyz'
according to '/home/saulius/struct/CIF-dictionaries/cif_core.dic'
dictionary named 'cif_core.dic' version 2.4.1 from 2010-06-29.

Automatic conversion script
Id: cif_fix_enum 1527 2010-12-29 10:47:43Z saulius 

The following automatic conversions were performed:

'_refine_ls_hydrogen_treatment' value 'Refxyz' changed to 'refxyz'
according to /home/saulius/struct/CIF-dictionaries/cif_core.dic
dictionary named 'cif_core.dic' version 2.4.1 from 2010-06-29.

Automatic conversion script
Id: cif_fix_values 1715 2011-07-08 13:25:40Z adriana 
;
_cod_original_sg_symbol_H-M 'P 21/n'
_cod_database_code 2217033
_cod_database_fobs_code 2217033

loop_
_symmetry_equiv_pos_as_xyz
'x, y, z'
'-x+1/2, y+1/2, -z+1/2'
'-x, -y, -z'
'x-1/2, -y-1/2, z-1/2'

loop_
_atom_site_type_symbol
_atom_site_label
_atom_site_fract_x
_atom_site_fract_y
_atom_site_fract_z
_atom_site_U_iso_or_equiv
_atom_site_adp_type
_atom_site_calc_flag
_atom_site_refinement_flags
_atom_site_occupancy
Ce Ce1 0.413692(17) 0.24066(3) 0.964316(18) 0.00669(14) Uani d . 1
Ce Ce2 -0.073660(17) 0.26197(3) 0.849355(18) 0.00793(14) Uani d D 1
S S1 0.59971(8) 0.26189(10) 1.13380(8) 0.0068(2) Uani d . 1
S S2 0.13846(6) 0.38957(12) 0.95722(7) 0.0088(2) Uani d . 1
S S3 0.34712(6) -0.10740(12) 1.15208(7) 0.0077(2) Uani d . 1
O O1 0.3887(2) -0.0086(4) 1.2394(2) 0.0179(6) Uani d . 1
O O2 0.7082(2) 0.2370(3) 1.1325(3) 0.0164(7) Uani d . 1
O O3 0.54510(19) 0.0990(3) 1.0873(2) 0.0109(6) Uani d . 1
O O4 0.2552(2) -0.2061(4) 1.1792(2) 0.0153(6) Uani d . 1
O O5 0.5660(2) 0.2917(4) 1.2352(2) 0.0152(6) Uani d . 1
O O6 0.15247(19) 0.4888(4) 1.0522(2) 0.0174(6) Uani d . 1
O O7 0.32350(19) 0.0207(4) 1.0695(2) 0.0137(6) Uani d . 1
O O8 0.07908(19) 0.4978(4) 0.8833(2) 0.0134(6) Uani d . 1
O O9 0.0762(3) 0.2206(4) 0.9727(3) 0.0158(7) Uani d . 1
O O10 0.23802(19) 0.3357(4) 0.9218(2) 0.0163(6) Uani d . 1
O O11 0.5637(2) 0.4210(4) 1.0702(2) 0.0121(6) Uani d . 1
O O12 0.4231(3) -0.2449(3) 1.1215(3) 0.0134(7) Uani d . 1
O O1W 0.3582(2) 0.3879(4) 1.1345(2) 0.0181(6) Uani d D 1
H H1WB 0.2964(19) 0.371(5) 1.152(4) 0.027 Uiso d D 1
H H1WA 0.381(3) 0.497(4) 1.138(4) 0.027 Uiso d D 1
O O2W -0.13163(19) 0.1354(4) 1.0108(2) 0.0155(6) Uani d D 1
H H2WB -0.185(2) 0.179(5) 1.037(3) 0.023 Uiso d D 1
H H2WA -0.114(3) 0.028(4) 1.030(3) 0.023 Uiso d D 1
O O3W -0.0481(2) -0.0777(4) 0.8356(2) 0.0218(6) Uani d D 1
H H3WB -0.049(3) -0.142(4) 0.889(2) 0.033 Uiso d D 1
H H3WA -0.005(3) -0.115(4) 0.793(3) 0.033 Uiso d D 1
O O4W 0.3708(3) 0.2180(5) 0.7790(3) 0.0245(8) Uani d D 1
H H4WB 0.401(3) 0.147(6) 0.738(3) 0.037 Uiso d D 1
H H4WA 0.312(2) 0.258(6) 0.758(4) 0.037 Uiso d D 1

loop_
_atom_site_aniso_label
_atom_site_aniso_U_11
_atom_site_aniso_U_22
_atom_site_aniso_U_33
_atom_site_aniso_U_12
_atom_site_aniso_U_13
_atom_site_aniso_U_23
Ce1 0.0052(2) 0.00827(18) 0.0066(2) 0.00028(6) -0.00017(12) 0.00084(7)
Ce2 0.0056(2) 0.00981(18) 0.0083(2) 0.00046(6) 0.00028(13) 0.00215(7)
S1 0.0057(5) 0.0090(5) 0.0055(5) 0.0001(3) -0.0013(4) 0.0004(3)
S2 0.0057(4) 0.0099(4) 0.0106(5) 0.0002(3) -0.0002(3) -0.0003(3)
S3 0.0062(4) 0.0089(4) 0.0082(5) -0.0012(3) 0.0006(3) -0.0009(3)
O1 0.0210(14) 0.0193(14) 0.0134(14) -0.0032(12) -0.0009(11) -0.0063(12)
O2 0.0081(16) 0.0242(17) 0.0169(18) 0.0004(10) 0.0000(13) -0.0027(10)
O3 0.0113(13) 0.0083(13) 0.0129(14) -0.0018(10) -0.0022(11) 0.0008(11)
O4 0.0084(14) 0.0212(13) 0.0164(15) -0.0026(12) 0.0005(11) 0.0046(13)
O5 0.0160(16) 0.0219(13) 0.0081(15) -0.0015(12) 0.0039(12) -0.0029(13)
O6 0.0148(14) 0.0217(14) 0.0153(14) 0.0032(11) -0.0024(11) -0.0048(12)
O7 0.0107(13) 0.0149(13) 0.0153(14) -0.0019(11) -0.0009(10) 0.0014(12)
O8 0.0129(13) 0.0119(13) 0.0153(15) 0.0000(10) -0.0011(10) 0.0032(11)
O9 0.0163(17) 0.0104(13) 0.0205(18) -0.0026(11) -0.0022(13) 0.0036(12)
O10 0.0089(13) 0.0241(16) 0.0160(15) 0.0029(12) -0.0005(10) -0.0028(12)
O11 0.0167(14) 0.0088(13) 0.0104(14) -0.0014(11) -0.0024(11) 0.0026(11)
O12 0.0115(17) 0.0143(16) 0.015(2) 0.0013(9) 0.0053(12) 0.0003(10)
O1W 0.0126(13) 0.0131(14) 0.0290(17) -0.0034(11) 0.0055(12) -0.0034(12)
O2W 0.0139(14) 0.0141(13) 0.0190(15) 0.0006(11) 0.0049(11) 0.0029(12)
O3W 0.0349(17) 0.0137(14) 0.0172(15) 0.0030(12) 0.0059(13) 0.0009(12)
O4W 0.0221(18) 0.0371(17) 0.0137(17) 0.0168(14) -0.0068(14) -0.0093(14)

loop_
_atom_type_symbol
_atom_type_description
_atom_type_scat_dispersion_real
_atom_type_scat_dispersion_imag
_atom_type_scat_source
O O 0.0106 0.0060 'International Tables Vol C Tables 4.2.6.8 and 6.1.1.4'
H H 0.0000 0.0000 'International Tables Vol C Tables 4.2.6.8 and 6.1.1.4'
S S 0.1246 0.1234 'International Tables Vol C Tables 4.2.6.8 and 6.1.1.4'
Ce Ce -0.2486 2.6331 'International Tables Vol C Tables 4.2.6.8 and 6.1.1.4'

loop_
_geom_angle_atom_site_label_1
_geom_angle_atom_site_label_2
_geom_angle_atom_site_label_3
_geom_angle_site_symmetry_1
_geom_angle_site_symmetry_3
_geom_angle
_geom_angle_publ_flag
O10 Ce1 O7 . . 80.99(9) ?
O10 Ce1 O12 . 3_657 135.57(11) ?
O7 Ce1 O12 . 3_657 136.10(8) ?
O10 Ce1 O11 . 3_667 78.49(9) ?
O7 Ce1 O11 . 3_667 143.04(9) ?
O12 Ce1 O11 3_657 3_667 77.96(8) ?
O10 Ce1 O4W . . 67.91(10) ?
O7 Ce1 O4W . . 115.31(11) ?
O12 Ce1 O4W 3_657 . 72.81(13) ?
O11 Ce1 O4W 3_667 . 84.61(10) ?
O10 Ce1 O3 . . 150.11(9) y
O7 Ce1 O3 . . 72.45(8) ?
O12 Ce1 O3 3_657 . 74.32(10) ?
O11 Ce1 O3 3_667 . 115.47(8) ?
O4W Ce1 O3 . . 136.36(9) ?
O10 Ce1 O3 . 3_657 113.98(9) ?
O7 Ce1 O3 . 3_657 69.68(8) ?
O12 Ce1 O3 3_657 3_657 72.32(8) ?
O11 Ce1 O3 3_667 3_657 147.19(9) ?
O4W Ce1 O3 . 3_657 73.70(9) ?
O3 Ce1 O3 . 3_657 69.49(9) ?
O10 Ce1 O1W . . 78.08(9) ?
O7 Ce1 O1W . . 67.17(8) ?
O12 Ce1 O1W 3_657 . 132.17(10) ?
O11 Ce1 O1W 3_667 . 78.67(9) ?
O4W Ce1 O1W . . 144.47(9) ?
O3 Ce1 O1W . . 79.12(8) ?
O3 Ce1 O1W 3_657 . 132.38(8) ?
O10 Ce1 O11 . . 129.81(9) ?
O7 Ce1 O11 . . 111.72(8) ?
O12 Ce1 O11 3_657 . 67.22(10) ?
O11 Ce1 O11 3_667 . 62.40(10) ?
O4W Ce1 O11 . . 132.05(10) ?
O3 Ce1 O11 . . 53.24(9) y
O3 Ce1 O11 3_657 . 115.95(7) ?
O1W Ce1 O11 . . 65.00(8) ?
O10 Ce1 S1 . . 144.70(7) ?
O7 Ce1 S1 . . 89.84(6) ?
O12 Ce1 S1 3_657 . 71.67(9) ?
O11 Ce1 S1 3_667 . 89.48(6) ?
O4W Ce1 S1 . . 144.45(8) ?
O3 Ce1 S1 . . 26.51(6) ?
O3 Ce1 S1 3_657 . 94.06(6) ?
O1W Ce1 S1 . . 66.99(6) ?
O11 Ce1 S1 . . 27.09(6) ?
O1 Ce2 O4 4_565 3_557 81.47(10) ?
O1 Ce2 O5 4_565 4_565 82.75(10) ?
O4 Ce2 O5 3_557 4_565 128.77(10) ?
O1 Ce2 O6 4_565 3_567 72.44(10) ?
O4 Ce2 O6 3_557 3_567 77.08(10) ?
O5 Ce2 O6 4_565 3_567 141.23(10) ?
O1 Ce2 O3W 4_565 . 136.83(10) ?
O4 Ce2 O3W 3_557 . 87.59(10) ?
O5 Ce2 O3W 4_565 . 72.09(10) ?
O6 Ce2 O3W 3_567 . 144.78(10) ?
O1 Ce2 O2W 4_565 . 139.13(9) ?
O4 Ce2 O2W 3_557 . 74.93(9) ?
O5 Ce2 O2W 4_565 . 137.81(9) ?
O6 Ce2 O2W 3_567 . 70.06(9) ?
O3W Ce2 O2W . . 75.42(9) ?
O1 Ce2 O9 4_565 . 129.31(9) ?
O4 Ce2 O9 3_557 . 144.23(11) ?
O5 Ce2 O9 4_565 . 78.93(11) ?
O6 Ce2 O9 3_567 . 94.03(10) ?
O3W Ce2 O9 . . 80.07(9) ?
O2W Ce2 O9 . . 69.51(10) ?
O1 Ce2 O8 4_565 . 75.74(9) ?
O4 Ce2 O8 3_557 . 149.39(9) ?
O5 Ce2 O8 4_565 . 68.43(9) ?
O6 Ce2 O8 3_567 . 76.73(8) ?
O3W Ce2 O8 . . 123.02(9) ?
O2W Ce2 O8 . . 110.19(8) ?
O9 Ce2 O8 . . 53.57(8) ?
O1 Ce2 S2 4_565 . 102.43(7) ?
O4 Ce2 S2 3_557 . 160.40(8) ?
O5 Ce2 S2 4_565 . 70.81(7) ?
O6 Ce2 S2 3_567 . 85.72(6) ?
O3W Ce2 S2 . . 101.58(7) ?
O2W Ce2 S2 . . 90.50(6) ?
O9 Ce2 S2 . . 26.89(7) ?
O8 Ce2 S2 . . 26.70(6) ?
O2 S1 O5 . . 111.78(19) ?
O2 S1 O11 . . 112.17(17) ?
O5 S1 O11 . . 108.23(17) ?
O2 S1 O3 . . 110.58(15) ?
O5 S1 O3 . . 109.98(17) ?
O11 S1 O3 . . 103.78(17) ?
O2 S1 Ce1 . . 134.25(15) ?
O5 S1 Ce1 . . 113.83(13) ?
O11 S1 Ce1 . . 55.52(11) ?
O3 S1 Ce1 . . 49.18(10) ?
O8 S2 O10 . . 112.44(16) ?
O8 S2 O6 . . 111.47(16) ?
O10 S2 O6 . . 109.46(15) ?
O8 S2 O9 . . 104.86(17) ?
O10 S2 O9 . . 109.15(18) ?
O6 S2 O9 . . 109.32(19) ?
O8 S2 Ce2 . . 54.92(10) ?
O10 S2 Ce2 . . 123.08(11) ?
O6 S2 Ce2 . . 127.12(11) ?
O9 S2 Ce2 . . 50.02(13) ?
O1 S3 O4 . . 108.98(17) ?
O1 S3 O7 . . 110.62(16) ?
O4 S3 O7 . . 110.38(16) ?
O1 S3 O12 . . 108.69(18) ?
O4 S3 O12 . . 108.21(17) ?
O7 S3 O12 . . 109.91(19) ?
S3 O1 Ce2 . 4_666 159.40(18) ?
S1 O3 Ce1 . . 104.31(13) ?
S1 O3 Ce1 . 3_657 138.41(14) ?
Ce1 O3 Ce1 . 3_657 110.51(9) ?
S3 O4 Ce2 . 3_557 148.94(18) ?
S1 O5 Ce2 . 4_666 144.59(18) ?
S2 O6 Ce2 . 3_567 140.98(15) ?
S3 O7 Ce1 . . 138.57(15) ?
S2 O8 Ce2 . . 98.38(13) ?
S2 O9 Ce2 . . 103.09(16) ?
S2 O10 Ce1 . . 147.70(16) ?
S1 O11 Ce1 . 3_667 144.95(16) ?
S1 O11 Ce1 . . 97.39(12) ?
Ce1 O11 Ce1 3_667 . 117.60(10) ?
S3 O12 Ce1 . 3_657 136.67(15) ?

loop_
_geom_bond_atom_site_label_1
_geom_bond_atom_site_label_2
_geom_bond_site_symmetry_2
_geom_bond_distance
_geom_bond_publ_flag
Ce1 O10 . 2.449(2) y
Ce1 O7 . 2.465(3) y
Ce1 O12 3_657 2.476(4) y
Ce1 O11 3_667 2.517(3) y
Ce1 O4W . 2.524(3) y
Ce1 O3 . 2.547(3) y
Ce1 O3 3_657 2.621(3) y
Ce1 O1W . 2.647(3) y
Ce1 O11 . 2.710(3) y
Ce1 S1 . 3.2607(11) ?
Ce2 O1 4_565 2.354(3) y
Ce2 O4 3_557 2.430(3) y
Ce2 O5 4_565 2.470(3) y
Ce2 O6 3_567 2.489(3) y
Ce2 O3W . 2.494(3) y
Ce2 O2W . 2.497(3) y
Ce2 O9 . 2.529(4) y
Ce2 O8 . 2.659(3) y
Ce2 S2 . 3.2143(9) ?
S1 O2 . 1.437(3) ?
S1 O5 . 1.462(3) ?
S1 O11 . 1.498(3) ?
S1 O3 . 1.502(3) ?
S2 O8 . 1.460(3) ?
S2 O10 . 1.463(3) ?
S2 O6 . 1.465(3) ?
S2 O9 . 1.493(3) ?
S3 O1 . 1.456(3) ?
S3 O4 . 1.463(3) ?
S3 O7 . 1.466(3) ?
S3 O12 . 1.481(3) ?
O1 Ce2 4_666 2.354(3) ?
O3 Ce1 3_657 2.621(3) ?
O4 Ce2 3_557 2.430(3) ?
O5 Ce2 4_666 2.470(3) ?
O6 Ce2 3_567 2.489(3) ?
O11 Ce1 3_667 2.517(3) ?
O12 Ce1 3_657 2.476(4) ?
